data_4308754
loop_
_publ_author_name
'Anette Yahav'
'Israel Goldberg'
'Arkadi Vigalok'

_publ_section_title
;
Difluoro Complexes of Platinum(II) and -(IV) with Monodentate Phosphine
Ligands: An Exceptional Stability of d6 Octahedral Organometallic Fluorides
;
_journal_name_full 'Inorganic Chemistry'
_journal_page_first 1547
_journal_page_last 1553
_journal_paper_doi 10.1021/ic0488177
_journal_volume 44
_journal_year 2005
_chemical_formula_sum 'C48 H40 F2 P2 Pt'
_chemical_formula_weight 911.83
_chemical_name_systematic
; 
 ? 
;
_space_group_IT_number 15
_symmetry_cell_setting monoclinic
_symmetry_space_group_name_Hall '-C 2yc'
_symmetry_space_group_name_H-M 'C 1 2/c 1'
_atom_sites_solution_hydrogens geom
_atom_sites_solution_primary direct
_atom_sites_solution_secondary difmap
_audit_creation_method SHELXL-97
_cell_angle_alpha 90.00
_cell_angle_beta 102.0220(5)
_cell_angle_gamma 90.00
_cell_formula_units_Z 4
_cell_length_a 20.5030(3)
_cell_length_b 9.85000(10)
_cell_length_c 19.2560(3)
_cell_measurement_reflns_used 4288
_cell_measurement_temperature 110(2)
_cell_measurement_theta_max 27.86
_cell_measurement_theta_min 2.45
_cell_volume 3803.55(9)
_computing_cell_refinement Denzo
_computing_data_collection 'Collect, Nonius B.V.'
_computing_data_reduction Denzo
_computing_structure_refinement 'SHELXL-97 (Sheldrick, 1997)'
_computing_structure_solution DIRDIF-96
_diffrn_ambient_temperature 110(2)
_diffrn_detector_area_resol_mean '56 microns'
_diffrn_measured_fraction_theta_full 0.996
_diffrn_measured_fraction_theta_max 0.996
_diffrn_measurement_device_type 'Nonius KappaCCD'
_diffrn_measurement_method '1 deg. Phi scans'
_diffrn_radiation_monochromator graphite
_diffrn_radiation_source 'fine-focus sealed tube'
_diffrn_radiation_type MoK\a
_diffrn_radiation_wavelength 0.71073
_diffrn_reflns_av_R_equivalents 0.0250
_diffrn_reflns_av_sigmaI/netI 0.0307
_diffrn_reflns_limit_h_max 26
_diffrn_reflns_limit_h_min 0
_diffrn_reflns_limit_k_max 12
_diffrn_reflns_limit_k_min 0
_diffrn_reflns_limit_l_max 24
_diffrn_reflns_limit_l_min -25
_diffrn_reflns_number 14018
_diffrn_reflns_theta_full 27.86
_diffrn_reflns_theta_max 27.86
_diffrn_reflns_theta_min 2.45
_exptl_absorpt_coefficient_mu 3.817
_exptl_absorpt_correction_T_max 0.5982
_exptl_absorpt_correction_T_min 0.5156
_exptl_absorpt_correction_type multi-scan
_exptl_absorpt_process_details 'Blessing, 1995'
_exptl_crystal_colour colorless
_exptl_crystal_density_diffrn 1.592
_exptl_crystal_density_method 'not measured'
_exptl_crystal_description prisms
_exptl_crystal_F_000 1816
_exptl_crystal_size_max 0.20
_exptl_crystal_size_mid 0.20
_exptl_crystal_size_min 0.15
_refine_diff_density_max 1.359
_refine_diff_density_min -1.436
_refine_diff_density_rms 0.101
_refine_ls_extinction_method none
_refine_ls_goodness_of_fit_ref 1.054
_refine_ls_hydrogen_treatment constr
_refine_ls_matrix_type full
_refine_ls_number_parameters 240
_refine_ls_number_reflns 4509
_refine_ls_number_restraints 0
_refine_ls_restrained_S_all 1.054
_refine_ls_R_factor_all 0.0249
_refine_ls_R_factor_gt 0.0230
_refine_ls_shift/su_max 0.001
_refine_ls_shift/su_mean 0.000
_refine_ls_structure_factor_coef Fsqd
_refine_ls_weighting_details 'calc w=1/[\s^2^(Fo^2^)+(0.0311P)^2^+6.4988P] where P=(Fo^2^+2Fc^2^)/3'
_refine_ls_weighting_scheme calc
_refine_ls_wR_factor_gt 0.0578
_refine_ls_wR_factor_ref 0.0588
_reflns_number_gt 4288
_reflns_number_total 4509
_reflns_threshold_expression >2sigma(I)
_cod_data_source_file ic0488177si20040826_033018.cif
_cod_data_source_block ar3
_cod_database_code 4308754

loop_
_symmetry_equiv_pos_as_xyz
'x, y, z'
'-x, y, -z+1/2'
'x+1/2, y+1/2, z'
'-x+1/2, y+1/2, -z+1/2'
'-x, -y, -z'
'x, -y, z-1/2'
'-x+1/2, -y+1/2, -z'
'x+1/2, -y+1/2, z-1/2'

loop_
_atom_site_label
_atom_site_type_symbol
_atom_site_fract_x
_atom_site_fract_y
_atom_site_fract_z
_atom_site_U_iso_or_equiv
_atom_site_adp_type
_atom_site_occupancy
_atom_site_symmetry_multiplicity
_atom_site_calc_flag
_atom_site_refinement_flags
_atom_site_disorder_assembly
_atom_site_disorder_group
Pt Pt 0.5000 0.391788(12) 0.2500 0.01353(5) Uani 1 2 d S . .
P1 P 0.40650(3) 0.40983(6) 0.15331(3) 0.01397(13) Uani 1 1 d . . .
F1 F 0.44658(7) 0.53953(15) 0.29261(7) 0.0183(3) Uani 1 1 d . . .
C1 C 0.44950(12) 0.2523(3) 0.29675(13) 0.0160(5) Uani 1 1 d . . .
C2 C 0.43000(13) 0.2872(3) 0.36013(13) 0.0199(5) Uani 1 1 d . . .
H2 H 0.4438 0.3716 0.3823 0.024 Uiso 1 1 calc R . .
C3 C 0.39051(13) 0.1994(3) 0.39101(14) 0.0246(6) Uani 1 1 d . . .
H3 H 0.3779 0.2244 0.4340 0.030 Uiso 1 1 calc R . .
C4 C 0.36974(14) 0.0762(3) 0.35921(16) 0.0278(6) Uani 1 1 d . . .
H4 H 0.3420 0.0177 0.3795 0.033 Uiso 1 1 calc R . .
C5 C 0.38987(14) 0.0395(3) 0.29759(15) 0.0256(6) Uani 1 1 d . . .
H5 H 0.3768 -0.0460 0.2763 0.031 Uiso 1 1 calc R . .
C6 C 0.42889(14) 0.1258(3) 0.26660(14) 0.0199(5) Uani 1 1 d . . .
H6 H 0.4419 0.0988 0.2241 0.024 Uiso 1 1 calc R . .
C7 C 0.32928(12) 0.3348(2) 0.16779(13) 0.0174(5) Uani 1 1 d . . .
C8 C 0.28995(13) 0.2476(3) 0.11910(16) 0.0259(6) Uani 1 1 d . . .
H8 H 0.3031 0.2248 0.0761 0.031 Uiso 1 1 calc R . .
C9 C 0.23152(15) 0.1942(3) 0.13366(19) 0.0350(7) Uani 1 1 d . . .
H9 H 0.2049 0.1347 0.1005 0.042 Uiso 1 1 calc R . .
C10 C 0.21182(14) 0.2272(3) 0.19612(18) 0.0336(7) Uani 1 1 d . . .
H10 H 0.1722 0.1891 0.2062 0.040 Uiso 1 1 calc R . .
C11 C 0.24979(14) 0.3154(3) 0.24376(16) 0.0293(6) Uani 1 1 d . . .
H11 H 0.2358 0.3388 0.2863 0.035 Uiso 1 1 calc R . .
C12 C 0.30853(14) 0.3704(3) 0.23004(15) 0.0217(5) Uani 1 1 d . . .
H12 H 0.3343 0.4318 0.2628 0.026 Uiso 1 1 calc R . .
C13 C 0.41890(12) 0.3367(3) 0.07067(12) 0.0164(5) Uani 1 1 d . . .
C14 C 0.42555(12) 0.1957(3) 0.06691(13) 0.0195(5) Uani 1 1 d . . .
H14 H 0.4229 0.1413 0.1070 0.023 Uiso 1 1 calc R . .
C15 C 0.43604(14) 0.1345(3) 0.00530(15) 0.0222(5) Uani 1 1 d . . .
H15 H 0.4391 0.0385 0.0027 0.027 Uiso 1 1 calc R . .
C16 C 0.44197(14) 0.2140(3) -0.05242(14) 0.0246(6) Uani 1 1 d . . .
H16 H 0.4497 0.1723 -0.0945 0.030 Uiso 1 1 calc R . .
C17 C 0.43667(14) 0.3538(3) -0.04917(14) 0.0243(5) Uani 1 1 d . . .
H17 H 0.4411 0.4077 -0.0888 0.029 Uiso 1 1 calc R . .
C18 C 0.42481(13) 0.4159(3) 0.01219(14) 0.0193(5) Uani 1 1 d . . .
H18 H 0.4208 0.5118 0.0141 0.023 Uiso 1 1 calc R . .
C19 C 0.38358(13) 0.5876(3) 0.13392(14) 0.0177(5) Uani 1 1 d . . .
C20 C 0.31763(15) 0.6195(3) 0.10226(16) 0.0242(6) Uani 1 1 d . . .
H20 H 0.2853 0.5494 0.0915 0.029 Uiso 1 1 calc R . .
C21 C 0.29918(15) 0.7538(3) 0.08653(15) 0.0282(6) Uani 1 1 d . . .
H21 H 0.2542 0.7751 0.0655 0.034 Uiso 1 1 calc R . .
C22 C 0.34587(16) 0.8561(3) 0.10135(16) 0.0287(6) Uani 1 1 d . . .
H22 H 0.3334 0.9476 0.0899 0.034 Uiso 1 1 calc R . .
C23 C 0.41140(15) 0.8245(3) 0.13313(16) 0.0278(6) Uani 1 1 d . . .
H23 H 0.4435 0.8951 0.1436 0.033 Uiso 1 1 calc R . .
C24 C 0.43067(13) 0.6913(3) 0.14982(14) 0.0225(5) Uani 1 1 d . . .
H24 H 0.4755 0.6710 0.1719 0.027 Uiso 1 1 calc R . .

loop_
_atom_site_aniso_label
_atom_site_aniso_U_11
_atom_site_aniso_U_22
_atom_site_aniso_U_33
_atom_site_aniso_U_23
_atom_site_aniso_U_13
_atom_site_aniso_U_12
Pt 0.01598(8) 0.01193(8) 0.01338(8) 0.000 0.00463(5) 0.000
P1 0.0161(3) 0.0135(3) 0.0127(3) -0.0001(2) 0.0038(2) 0.0004(2)
F1 0.0223(7) 0.0161(7) 0.0183(7) -0.0032(6) 0.0078(6) 0.0025(6)
C1 0.0154(11) 0.0156(11) 0.0163(11) 0.0047(10) 0.0019(9) 0.0006(9)
C2 0.0198(12) 0.0195(12) 0.0203(12) 0.0022(10) 0.0042(10) 0.0024(9)
C3 0.0190(13) 0.0323(15) 0.0233(13) 0.0085(11) 0.0063(10) 0.0023(11)
C4 0.0216(14) 0.0291(14) 0.0322(15) 0.0153(13) 0.0047(11) -0.0030(11)
C5 0.0255(14) 0.0198(13) 0.0292(14) 0.0065(11) 0.0006(11) -0.0038(10)
C6 0.0218(13) 0.0194(12) 0.0175(12) 0.0030(10) 0.0017(10) -0.0012(10)
C7 0.0161(11) 0.0142(11) 0.0222(12) 0.0039(10) 0.0046(9) 0.0025(9)
C8 0.0200(13) 0.0234(13) 0.0345(15) -0.0044(12) 0.0061(11) 0.0001(10)
C9 0.0210(14) 0.0273(15) 0.056(2) -0.0048(14) 0.0076(13) -0.0035(11)
C10 0.0177(14) 0.0283(15) 0.057(2) 0.0140(15) 0.0127(13) 0.0033(11)
C11 0.0235(14) 0.0348(15) 0.0331(15) 0.0143(13) 0.0137(11) 0.0112(12)
C12 0.0190(13) 0.0247(13) 0.0221(13) 0.0061(11) 0.0055(10) 0.0064(10)
C13 0.0159(11) 0.0175(12) 0.0154(10) -0.0021(10) 0.0020(9) -0.0008(9)
C14 0.0207(12) 0.0196(12) 0.0175(11) 0.0003(10) 0.0026(9) -0.0008(9)
C15 0.0222(13) 0.0193(12) 0.0243(13) -0.0066(11) 0.0034(10) -0.0011(10)
C16 0.0252(14) 0.0299(15) 0.0206(12) -0.0086(11) 0.0090(10) -0.0043(11)
C17 0.0286(14) 0.0285(14) 0.0170(12) -0.0009(11) 0.0074(10) -0.0076(11)
C18 0.0213(13) 0.0207(12) 0.0161(12) -0.0003(10) 0.0043(10) -0.0022(10)
C19 0.0225(13) 0.0169(11) 0.0151(11) 0.0013(9) 0.0073(10) 0.0041(9)
C20 0.0244(14) 0.0215(14) 0.0263(14) 0.0035(11) 0.0040(11) 0.0031(10)
C21 0.0282(15) 0.0271(14) 0.0296(14) 0.0065(12) 0.0063(12) 0.0111(11)
C22 0.0400(17) 0.0154(12) 0.0342(15) 0.0069(12) 0.0159(13) 0.0084(12)
C23 0.0303(15) 0.0169(13) 0.0371(15) -0.0018(12) 0.0089(12) 0.0026(11)
C24 0.0232(13) 0.0176(12) 0.0274(13) 0.0011(11) 0.0067(10) 0.0036(10)

loop_
_atom_type_symbol
_atom_type_description
_atom_type_scat_dispersion_real
_atom_type_scat_dispersion_imag
_atom_type_scat_source
C C 0.0033 0.0016 'International Tables Vol C Tables 4.2.6.8 and 6.1.1.4'
H H 0.0000 0.0000 'International Tables Vol C Tables 4.2.6.8 and 6.1.1.4'
P P 0.1023 0.0942 'International Tables Vol C Tables 4.2.6.8 and 6.1.1.4'
Pt Pt -1.7033 8.3905 'International Tables Vol C Tables 4.2.6.8 and 6.1.1.4'
F F 0.0171 0.0103 'International Tables Vol C Tables 4.2.6.8 and 6.1.1.4'

loop_
_geom_angle_atom_site_label_1
_geom_angle_atom_site_label_2
_geom_angle_atom_site_label_3
_geom_angle
_geom_angle_site_symmetry_1
_geom_angle_site_symmetry_3
_geom_angle_publ_flag
C1 Pt C1 95.30(14) 2_655 . ?
C1 Pt F1 86.56(9) 2_655 2_655 ?
C1 Pt F1 176.94(7) . 2_655 ?
C1 Pt F1 176.95(7) 2_655 . ?
C1 Pt F1 86.56(9) . . ?
F1 Pt F1 91.70(8) 2_655 . ?
C1 Pt P1 96.03(7) 2_655 . ?
C1 Pt P1 89.73(7) . . ?
F1 Pt P1 92.49(4) 2_655 . ?
F1 Pt P1 81.53(4) . . ?
C1 Pt P1 89.73(7) 2_655 2_655 ?
C1 Pt P1 96.03(7) . 2_655 ?
F1 Pt P1 81.53(4) 2_655 2_655 ?
F1 Pt P1 92.49(4) . 2_655 ?
P1 Pt P1 171.45(3) . 2_655 ?
C13 P1 C7 104.99(11) . . ?
C13 P1 C19 106.15(12) . . ?
C7 P1 C19 103.00(12) . . ?
C13 P1 Pt 114.76(8) . . ?
C7 P1 Pt 115.70(8) . . ?
C19 P1 Pt 111.15(9) . . ?
C6 C1 C2 117.5(2) . . ?
C6 C1 Pt 123.57(19) . . ?
C2 C1 Pt 118.79(18) . . ?
C3 C2 C1 120.9(2) . . ?
C3 C2 H2 119.6 . . ?
C1 C2 H2 119.6 . . ?
C4 C3 C2 120.4(3) . . ?
C4 C3 H3 119.8 . . ?
C2 C3 H3 119.8 . . ?
C5 C4 C3 119.3(3) . . ?
C5 C4 H4 120.4 . . ?
C3 C4 H4 120.4 . . ?
C4 C5 C6 120.7(3) . . ?
C4 C5 H5 119.6 . . ?
C6 C5 H5 119.6 . . ?
C5 C6 C1 121.2(3) . . ?
C5 C6 H6 119.4 . . ?
C1 C6 H6 119.4 . . ?
C8 C7 C12 119.6(2) . . ?
C8 C7 P1 123.1(2) . . ?
C12 C7 P1 117.3(2) . . ?
C9 C8 C7 119.9(3) . . ?
C9 C8 H8 120.0 . . ?
C7 C8 H8 120.0 . . ?
C10 C9 C8 120.4(3) . . ?
C10 C9 H9 119.8 . . ?
C8 C9 H9 119.8 . . ?
C11 C10 C9 119.9(3) . . ?
C11 C10 H10 120.0 . . ?
C9 C10 H10 120.0 . . ?
C10 C11 C12 120.6(3) . . ?
C10 C11 H11 119.7 . . ?
C12 C11 H11 119.7 . . ?
C11 C12 C7 119.6(3) . . ?
C11 C12 H12 120.2 . . ?
C7 C12 H12 120.2 . . ?
C18 C13 C14 119.2(2) . . ?
C18 C13 P1 122.54(19) . . ?
C14 C13 P1 118.24(18) . . ?
C15 C14 C13 120.7(2) . . ?
C15 C14 H14 119.7 . . ?
C13 C14 H14 119.7 . . ?
C16 C15 C14 119.7(3) . . ?
C16 C15 H15 120.1 . . ?
C14 C15 H15 120.1 . . ?
C17 C16 C15 120.4(2) . . ?
C17 C16 H16 119.8 . . ?
C15 C16 H16 119.8 . . ?
C16 C17 C18 120.2(3) . . ?
C16 C17 H17 119.9 . . ?
C18 C17 H17 119.9 . . ?
C13 C18 C17 119.9(2) . . ?
C13 C18 H18 120.1 . . ?
C17 C18 H18 120.1 . . ?
C24 C19 C20 119.6(2) . . ?
C24 C19 P1 121.3(2) . . ?
C20 C19 P1 119.2(2) . . ?
C21 C20 C19 120.2(3) . . ?
C21 C20 H20 119.9 . . ?
C19 C20 H20 119.9 . . ?
C22 C21 C20 120.3(3) . . ?
C22 C21 H21 119.9 . . ?
C20 C21 H21 119.9 . . ?
C21 C22 C23 119.5(3) . . ?
C21 C22 H22 120.2 . . ?
C23 C22 H22 120.2 . . ?
C24 C23 C22 121.1(3) . . ?
C24 C23 H23 119.5 . . ?
C22 C23 H23 119.5 . . ?
C23 C24 C19 119.4(3) . . ?
C23 C24 H24 120.3 . . ?
C19 C24 H24 120.3 . . ?

loop_
_geom_bond_atom_site_label_1
_geom_bond_atom_site_label_2
_geom_bond_distance
_geom_bond_site_symmetry_2
_geom_bond_publ_flag
Pt C1 2.039(2) 2_655 ?
Pt C1 2.039(2) . ?
Pt F1 2.0892(14) 2_655 ?
Pt F1 2.0892(14) . ?
Pt P1 2.3846(6) . ?
Pt P1 2.3847(7) 2_655 ?
P1 C13 1.812(2) . ?
P1 C7 1.820(3) . ?
P1 C19 1.831(3) . ?
C1 C6 1.402(4) . ?
C1 C2 1.404(3) . ?
C2 C3 1.399(4) . ?
C2 H2 0.9500 . ?
C3 C4 1.385(4) . ?
C3 H3 0.9500 . ?
C4 C5 1.383(4) . ?
C4 H4 0.9500 . ?
C5 C6 1.385(4) . ?
C5 H5 0.9500 . ?
C6 H6 0.9500 . ?
C7 C8 1.397(4) . ?
C7 C12 1.398(4) . ?
C8 C9 1.389(4) . ?
C8 H8 0.9500 . ?
C9 C10 1.385(5) . ?
C9 H9 0.9500 . ?
C10 C11 1.380(5) . ?
C10 H10 0.9500 . ?
C11 C12 1.395(4) . ?
C11 H11 0.9500 . ?
C12 H12 0.9500 . ?
C13 C18 1.396(4) . ?
C13 C14 1.399(3) . ?
C14 C15 1.387(4) . ?
C14 H14 0.9500 . ?
C15 C16 1.386(4) . ?
C15 H15 0.9500 . ?
C16 C17 1.384(4) . ?
C16 H16 0.9500 . ?
C17 C18 1.396(4) . ?
C17 H17 0.9500 . ?
C18 H18 0.9500 . ?
C19 C24 1.395(4) . ?
C19 C20 1.398(4) . ?
C20 C21 1.392(4) . ?
C20 H20 0.9500 . ?
C21 C22 1.378(4) . ?
C21 H21 0.9500 . ?
C22 C23 1.391(4) . ?
C22 H22 0.9500 . ?
C23 C24 1.388(4) . ?
C23 H23 0.9500 . ?
C24 H24 0.9500 . ?
